data_2203836
loop_
_publ_author_name
'Ng, Seik Weng'

_publ_section_title
;
 Aquabis(tetrahydrofuran)hexakis(trichloroacetato)copper(II)diiron(III)
 hexane solvate
;
_journal_issue 6
_journal_name_full 'Acta Crystallographica Section E'
_journal_page_first m738
_journal_page_last m740
_journal_paper_doi 10.1107/S1600536804010232
_journal_volume 60
_journal_year 2004
_chemical_formula_iupac '[Cu Fe2 O (C2 Cl3 O2)6 (C4 H8 O)2 (H2 O)], C6 H14'
_chemical_formula_moiety 'H2O, 2C4 H10 O, 6C2 Cl3 O2, O, Cu, 2Fe, C6 H14'
_chemical_formula_sum 'C26 H32 Cl18 Cu Fe2 O16'
_chemical_formula_weight 1413.86
_chemical_name_systematic
;
Aquabis(tetrahydrofuran)hexakis(trichloroacetato)copper(II)diiron(III)
hexane solvate
;
_space_group_IT_number 14
_symmetry_cell_setting monoclinic
_symmetry_space_group_name_Hall '-P 2yn'
_symmetry_space_group_name_H-M 'P 1 21/n 1'
_atom_sites_solution_hydrogens geom
_atom_sites_solution_primary direct
_atom_sites_solution_secondary difmap
_audit_creation_method SHELXL-97
_cell_angle_alpha 90.00
_cell_angle_beta 92.4300(10)
_cell_angle_gamma 90.00
_cell_formula_units_Z 4
_cell_length_a 13.2528(9)
_cell_length_b 13.6796(9)
_cell_length_c 29.358(2)
_cell_measurement_reflns_used 6734
_cell_measurement_temperature 181(2)
_cell_measurement_theta_max 26.3
_cell_measurement_theta_min 2.6
_cell_volume 5317.6(6)
_computing_cell_refinement 'SAINT (Bruker, 2001)'
_computing_data_collection 'SMART (Bruker, 2001)'
_computing_data_reduction SAINT
_computing_molecular_graphics 'ORTEPII (Johnson, 1976)'
_computing_publication_material SHELXL97
_computing_structure_refinement 'SHELXL97 (Sheldrick, 1997)'
_computing_structure_solution 'SHELXS97 (Sheldrick, 1997)'
_diffrn_ambient_temperature 181(2)
_diffrn_detector_area_resol_mean 0
_diffrn_measured_fraction_theta_full 0.94
_diffrn_measured_fraction_theta_max 0.94
_diffrn_measurement_device_type 'Bruker P4/CCD Platform'
_diffrn_measurement_method '\f and \w'
_diffrn_radiation_monochromator graphite
_diffrn_radiation_source 'medium-focus sealed tube'
_diffrn_radiation_type MoK\a
_diffrn_radiation_wavelength 0.71073
_diffrn_reflns_av_R_equivalents 0.066
_diffrn_reflns_av_sigmaI/netI 0.083
_diffrn_reflns_limit_h_max 16
_diffrn_reflns_limit_h_min -5
_diffrn_reflns_limit_k_max 16
_diffrn_reflns_limit_k_min -17
_diffrn_reflns_limit_l_max 36
_diffrn_reflns_limit_l_min -36
_diffrn_reflns_number 36718
_diffrn_reflns_theta_full 26.5
_diffrn_reflns_theta_max 26.5
_diffrn_reflns_theta_min 2.0
_diffrn_standards_decay_% 0
_diffrn_standards_interval_count 0
_diffrn_standards_interval_time 0
_diffrn_standards_number 0
_exptl_absorpt_coefficient_mu 1.90
_exptl_absorpt_correction_T_max 0.833
_exptl_absorpt_correction_T_min 0.617
_exptl_absorpt_correction_type multi-scan
_exptl_absorpt_process_details '(SADABS; Sheldrick, 1996)'
_exptl_crystal_colour Red
_exptl_crystal_density_diffrn 1.766
_exptl_crystal_density_method 'not measured'
_exptl_crystal_description Plate
_exptl_crystal_F_000 2812
_exptl_crystal_size_max 0.50
_exptl_crystal_size_mid 0.23
_exptl_crystal_size_min 0.10
_refine_diff_density_max 0.98
_refine_diff_density_min -0.78
_refine_ls_extinction_method none
_refine_ls_goodness_of_fit_ref 1.10
_refine_ls_hydrogen_treatment mixed
_refine_ls_matrix_type full
_refine_ls_number_parameters 592
_refine_ls_number_reflns 10348
_refine_ls_number_restraints 20
_refine_ls_restrained_S_all 1.10
_refine_ls_R_factor_all 0.129
_refine_ls_R_factor_gt 0.067
_refine_ls_shift/su_max 0.001
_refine_ls_shift/su_mean 0.000
_refine_ls_structure_factor_coef Fsqd
_refine_ls_weighting_details 'calc w = 1/[\s^2^(Fo^2^)+(0.0334P)^2^+36.2345P] where P = (Fo^2^+2Fc^2^)/3'
_refine_ls_weighting_scheme calc
_refine_ls_wR_factor_gt 0.126
_refine_ls_wR_factor_ref 0.151
_reflns_number_gt 6477
_reflns_number_total 10348
_reflns_threshold_expression I>2\s(I)
_cod_data_source_file ww6199.cif
_cod_data_source_block I
_cod_depositor_comments
;
The following automatic conversions were performed:
'_symmetry_cell_setting' value 'Monoclinic' changed to 'monoclinic'
according to '/home/saulius/struct/CIF-dictionaries/cif_core.dic'
dictionary named 'cif_core.dic' version 2.4.1 from
2010-06-29.

'_exptl_absorpt_correction_type' value 'Multi-scan' changed
to 'multi-scan' according to
'/home/saulius/struct/CIF-dictionaries/cif_core.dic' dictionary named
'cif_core.dic' version 2.4.1 from 2010-06-29.

Automatic conversion script
Id: cif_fix_enum 1527 2010-12-29 10:47:43Z saulius 

The following automatic conversions were performed:

'_symmetry_cell_setting' value 'Monoclinic' changed to 'monoclinic'
according to /home/saulius/struct/CIF-dictionaries/cif_core.dic
dictionary named 'cif_core.dic' version 2.4.1 from
2010-06-29.

'_exptl_absorpt_correction_type' value 'Multi-scan'
changed to 'multi-scan' according to
/home/saulius/struct/CIF-dictionaries/cif_core.dic dictionary named
'cif_core.dic' version 2.4.1 from 2010-06-29.

Automatic conversion script
Id: cif_fix_values 1715 2011-07-08 13:25:40Z adriana 
;
_cod_original_sg_symbol_H-M 'P 21/n'
_cod_database_code 2203836
_cod_database_fobs_code 2203836

loop_
_symmetry_equiv_pos_as_xyz
'x, y, z'
'-x+1/2, y+1/2, -z+1/2'
'-x, -y, -z'
'x-1/2, -y-1/2, z-1/2'

loop_
_atom_site_label
_atom_site_fract_x
_atom_site_fract_y
_atom_site_fract_z
_atom_site_U_iso_or_equiv
_atom_site_adp_type
_atom_site_calc_flag
_atom_site_refinement_flags
_atom_site_occupancy
_atom_site_disorder_assembly
_atom_site_disorder_group
_atom_site_type_symbol
Cu1 0.48793(6) 0.44490(6) 0.58498(3) 0.0204(2) Uani d . 1 . . Cu
Fe2 0.47838(6) 0.23080(7) 0.63819(3) 0.0171(2) Uani d . 1 . . Fe
Fe3 0.66315(7) 0.38792(7) 0.66431(3) 0.0179(2) Uani d . 1 . . Fe
Cl1 0.3935(2) 0.08100(10) 0.49250(10) 0.0450(10) Uani d . 1 . . Cl
Cl2 0.5611(2) 0.1991(2) 0.46340(10) 0.0550(10) Uani d . 1 . . Cl
Cl3 0.3541(2) 0.2711(2) 0.45210(10) 0.0550(10) Uani d . 1 . . Cl
Cl4 0.1252(2) 0.4750(2) 0.62960(10) 0.0730(10) Uani d . 1 . . Cl
Cl5 0.2577(2) 0.4577(3) 0.70930(10) 0.0820(10) Uani d . 1 . . Cl
Cl6 0.1359(2) 0.2935(2) 0.68010(10) 0.0810(10) Uani d . 1 . . Cl
Cl7 0.8013(2) 0.5262(2) 0.49000(10) 0.0420(10) Uani d . 1 . . Cl
Cl8 0.8843(2) 0.5972(2) 0.57700(10) 0.0430(10) Uani d . 1 . . Cl
Cl9 0.9081(2) 0.3922(2) 0.55230(10) 0.0500(10) Uani d . 1 . . Cl
Cl10 0.5846(2) 0.7663(2) 0.66410(10) 0.0680(10) Uani d . 1 . . Cl
Cl11 0.5600(3) 0.6649(2) 0.74920(10) 0.0990(10) Uani d . 1 . . Cl
Cl12 0.3886(2) 0.6970(2) 0.68750(10) 0.0970(10) Uani d . 1 . . Cl
Cl13 0.4929(2) 0.4116(2) 0.80240(10) 0.0480(10) Uani d . 1 . . Cl
Cl14 0.6202(2) 0.2419(2) 0.81940(10) 0.0630(10) Uani d . 1 . . Cl
Cl15 0.4058(2) 0.2173(2) 0.79740(10) 0.0800(10) Uani d . 1 . . Cl
Cl16 0.7578(2) 0.1314(2) 0.55230(10) 0.0440(10) Uani d . 1 . . Cl
Cl17 0.9047(2) 0.1387(2) 0.62880(10) 0.0520(10) Uani d . 1 . . Cl
Cl18 0.7528(2) -0.01430(10) 0.62450(10) 0.0430(10) Uani d . 1 . . Cl
O1 0.4730(4) 0.3450(3) 0.5333(2) 0.0260(10) Uani d . 1 . . O
O2 0.4481(4) 0.2020(3) 0.5704(2) 0.0270(10) Uani d . 1 . . O
O3 0.3248(4) 0.4171(4) 0.6024(2) 0.0410(10) Uani d . 1 . . O
O4 0.3394(3) 0.2841(4) 0.6472(2) 0.0320(10) Uani d . 1 . . O
O5 0.6436(3) 0.4756(4) 0.5524(2) 0.0310(10) Uani d . 1 . . O
O6 0.7432(4) 0.4453(4) 0.6147(2) 0.0380(10) Uani d . 1 . . O
O7 0.4927(4) 0.5585(4) 0.6289(2) 0.0400(10) Uani d . 1 . . O
O8 0.6111(4) 0.5212(4) 0.6831(2) 0.043(2) Uani d . 1 . . O
O9 0.4898(4) 0.2303(4) 0.7091(2) 0.0290(10) Uani d . 1 . . O
O10 0.6132(4) 0.3392(4) 0.7254(2) 0.0400(10) Uani d . 1 . . O
O11 0.6105(3) 0.1504(3) 0.6331(2) 0.0260(10) Uani d . 1 . . O
O12 0.7353(3) 0.2568(4) 0.6526(2) 0.0320(10) Uani d . 1 . . O
O13 0.4134(3) 0.0913(3) 0.6485(2) 0.0250(10) Uani d . 1 . . O
O14 0.7908(3) 0.4237(3) 0.7066(2) 0.0240(10) Uani d . 1 . . O
O15 0.5449(3) 0.3517(3) 0.62960(10) 0.0160(10) Uani d . 1 . . O
O16 0.4327(3) 0.5428(4) 0.5402(2) 0.0260(10) Uani d D 1 . . O
HO16a 0.470(5) 0.586(4) 0.529(2) 0.031 Uiso d D 1 . . H
HO16b 0.397(5) 0.523(5) 0.517(2) 0.031 Uiso d D 1 . . H
C1 0.4545(5) 0.2544(5) 0.5352(2) 0.020(2) Uani d . 1 . . C
C2 0.4390(6) 0.2014(5) 0.4881(2) 0.032(2) Uani d . 1 . . C
C3 0.2992(5) 0.3630(5) 0.6328(2) 0.023(2) Uani d . 1 . . C
C4 0.2058(5) 0.3942(6) 0.6608(2) 0.031(2) Uani d . 1 . . C
C5 0.7268(5) 0.4695(5) 0.5733(2) 0.022(2) Uani d . 1 . . C
C6 0.8256(5) 0.4957(5) 0.5483(2) 0.029(2) Uani d . 1 . . C
C7 0.5428(5) 0.5732(5) 0.6652(2) 0.029(2) Uani d . 1 . . C
C8 0.5194(6) 0.6697(6) 0.6914(3) 0.037(2) Uani d . 1 . . C
C9 0.5418(5) 0.2850(5) 0.7347(2) 0.023(2) Uani d . 1 . . C
C10 0.5140(6) 0.2888(6) 0.7864(2) 0.036(2) Uani d . 1 . . C
C11 0.7002(5) 0.1801(5) 0.6360(2) 0.0200(10) Uani d . 1 . . C
C12 0.7776(5) 0.1102(5) 0.6122(2) 0.027(2) Uani d . 1 . . C
C13 0.3295(5) 0.0729(5) 0.6792(3) 0.030(2) Uani d . 1 . . C
C14 0.2963(10) -0.0286(8) 0.6689(4) 0.095(5) Uani d . 1 . . C
C15 0.3351(7) -0.0543(8) 0.6228(3) 0.062(3) Uani d . 1 . . C
C16 0.4301(6) 0.0029(5) 0.6209(3) 0.033(2) Uani d . 1 . . C
C17 0.7854(5) 0.4579(6) 0.7542(2) 0.032(2) Uani d . 1 . . C
C18 0.8843(5) 0.5114(6) 0.7634(2) 0.036(2) Uani d . 1 . . C
C19 0.9583(5) 0.4572(6) 0.7338(2) 0.035(2) Uani d . 1 . . C
C20 0.8944(5) 0.4290(6) 0.6918(2) 0.035(2) Uani d . 1 . . C
C21 0.840(2) 0.247(3) 0.4270(10) 0.080(10) Uani d PD 0.50 A 1 C
C22 0.9380(10) 0.186(2) 0.4270(10) 0.070(10) Uani d PD 0.50 A 1 C
C23 0.984(2) 0.181(2) 0.4770(10) 0.070(10) Uani d PD 0.50 A 1 C
C24 1.0800(10) 0.120(2) 0.4790(10) 0.070(10) Uani d PD 0.50 A 1 C
C25 1.116(2) 0.101(2) 0.5290(10) 0.100(10) Uani d PD 0.50 A 1 C
C26 1.160(3) 0.194(3) 0.5510(10) 0.080(10) Uani d PD 0.50 A 1 C
C21' 0.856(3) 0.263(2) 0.430(2) 0.080(10) Uani d PD 0.50 B 2 C
C22' 0.8900(10) 0.156(2) 0.4280(10) 0.070(10) Uani d PD 0.50 B 2 C
C23' 0.9990(10) 0.142(2) 0.4440(10) 0.070(10) Uani d PD 0.50 B 2 C
C24' 1.0220(10) 0.170(2) 0.4930(10) 0.070(10) Uani d PD 0.50 B 2 C
C25' 1.1300(10) 0.141(3) 0.5090(10) 0.100(10) Uani d PD 0.50 B 2 C
C26' 1.152(3) 0.176(4) 0.5580(10) 0.080(10) Uani d PD 0.50 B 2 C
H13a 0.3530 0.0792 0.7115 0.036 Uiso calc R 1 . . H
H13b 0.2736 0.1197 0.6730 0.036 Uiso calc R 1 . . H
H14a 0.2217 -0.0330 0.6683 0.113 Uiso calc R 1 . . H
H14b 0.3243 -0.0741 0.6924 0.113 Uiso calc R 1 . . H
H15a 0.3484 -0.1253 0.6204 0.075 Uiso calc R 1 . . H
H15b 0.2862 -0.0347 0.5980 0.075 Uiso calc R 1 . . H
H16a 0.4437 0.0207 0.5891 0.039 Uiso calc R 1 . . H
H16b 0.4880 -0.0352 0.6338 0.039 Uiso calc R 1 . . H
H17a 0.7791 0.4020 0.7753 0.038 Uiso calc R 1 . . H
H17b 0.7272 0.5023 0.7576 0.038 Uiso calc R 1 . . H
H18a 0.9058 0.5075 0.7961 0.043 Uiso calc R 1 . . H
H18b 0.8784 0.5810 0.7544 0.043 Uiso calc R 1 . . H
H19a 1.0149 0.5002 0.7257 0.042 Uiso calc R 1 . . H
H19b 0.9860 0.3985 0.7496 0.042 Uiso calc R 1 . . H
H20a 0.9003 0.4788 0.6675 0.042 Uiso calc R 1 . . H
H20b 0.9161 0.3650 0.6798 0.042 Uiso calc R 1 . . H
H21a 0.8095 0.2484 0.3958 0.121 Uiso calc PR 0.50 A 1 H
H21b 0.8549 0.3138 0.4369 0.121 Uiso calc PR 0.50 A 1 H
H21c 0.7921 0.2170 0.4474 0.121 Uiso calc PR 0.50 A 1 H
H22a 0.9238 0.1193 0.4161 0.089 Uiso calc PR 0.50 A 1 H
H22b 0.9872 0.2168 0.4072 0.089 Uiso calc PR 0.50 A 1 H
H23a 1.0002 0.2482 0.4873 0.089 Uiso calc PR 0.50 A 1 H
H23b 0.9343 0.1528 0.4968 0.089 Uiso calc PR 0.50 A 1 H
H24a 1.1343 0.1539 0.4633 0.086 Uiso calc PR 0.50 A 1 H
H24b 1.0674 0.0564 0.4638 0.086 Uiso calc PR 0.50 A 1 H
H25a 1.1682 0.0489 0.5298 0.115 Uiso calc PR 0.50 A 1 H
H25b 1.0586 0.0777 0.5465 0.115 Uiso calc PR 0.50 A 1 H
H26a 1.1834 0.1799 0.5825 0.121 Uiso calc PR 0.50 A 1 H
H26b 1.1081 0.2448 0.5511 0.121 Uiso calc PR 0.50 A 1 H
H26c 1.2173 0.2169 0.5338 0.121 Uiso calc PR 0.50 A 1 H
H21d 0.7852 0.2684 0.4194 0.121 Uiso calc PR 0.50 B 2 H
H21e 0.8980 0.3032 0.4107 0.121 Uiso calc PR 0.50 B 2 H
H21f 0.8634 0.2863 0.4616 0.121 Uiso calc PR 0.50 B 2 H
H22c 0.8464 0.1161 0.4470 0.089 Uiso calc PR 0.50 B 2 H
H22d 0.8804 0.1328 0.3960 0.089 Uiso calc PR 0.50 B 2 H
H23c 1.0427 0.1810 0.4238 0.089 Uiso calc PR 0.50 B 2 H
H23d 1.0174 0.0721 0.4394 0.089 Uiso calc PR 0.50 B 2 H
H24c 0.9729 0.1375 0.5125 0.086 Uiso calc PR 0.50 B 2 H
H24d 1.0138 0.2416 0.4964 0.086 Uiso calc PR 0.50 B 2 H
H25c 1.1790 0.1697 0.4883 0.115 Uiso calc PR 0.50 B 2 H
H25d 1.1370 0.0686 0.5076 0.115 Uiso calc PR 0.50 B 2 H
H26d 1.2215 0.1579 0.5679 0.121 Uiso calc PR 0.50 B 2 H
H26e 1.1046 0.1464 0.5785 0.121 Uiso calc PR 0.50 B 2 H
H26f 1.1457 0.2477 0.5592 0.121 Uiso calc PR 0.50 B 2 H

loop_
_atom_site_aniso_label
_atom_site_aniso_U_11
_atom_site_aniso_U_22
_atom_site_aniso_U_33
_atom_site_aniso_U_12
_atom_site_aniso_U_13
_atom_site_aniso_U_23
Cu1 0.0204(4) 0.0230(5) 0.0175(4) 0.0020(3) -0.0028(3) 0.0010(4)
Fe2 0.0153(5) 0.0198(5) 0.0160(5) 0.0005(4) -0.0018(3) -0.0007(4)
Fe3 0.0159(5) 0.0209(5) 0.0164(5) -0.0001(4) -0.0031(3) -0.0020(4)
Cl1 0.0656(14) 0.0267(11) 0.0422(12) -0.0041(9) -0.0146(10) -0.0084(9)
Cl2 0.0560(14) 0.0649(16) 0.0458(13) 0.0003(11) 0.0200(11) -0.0208(12)
Cl3 0.0780(16) 0.0420(13) 0.0403(12) 0.0147(11) -0.0339(11) -0.0045(10)
Cl4 0.0510(15) 0.113(2) 0.0554(15) 0.0554(15) 0.0193(11) 0.0372(15)
Cl5 0.0559(16) 0.141(3) 0.0497(15) 0.0062(16) 0.0039(12) -0.0498(17)
Cl6 0.0459(15) 0.0533(16) 0.148(3) 0.0069(12) 0.0530(16) 0.0184(17)
Cl7 0.0389(11) 0.0677(15) 0.0203(10) -0.0095(10) -0.0002(8) 0.0096(9)
Cl8 0.0436(12) 0.0458(13) 0.0399(12) -0.0233(9) -0.0059(9) 0.0020(10)
Cl9 0.0433(12) 0.0598(15) 0.0485(13) 0.0198(10) 0.0042(10) -0.0011(11)
Cl10 0.100(2) 0.0384(14) 0.0661(17) -0.0188(13) 0.0126(14) -0.0113(12)
Cl11 0.194(4) 0.072(2) 0.0286(13) 0.071(2) -0.0131(17) -0.0108(13)
Cl12 0.0534(17) 0.083(2) 0.154(3) 0.0217(15) 0.0088(18) -0.057(2)
Cl13 0.0538(13) 0.0437(13) 0.0463(13) 0.0028(10) 0.0149(10) -0.0123(10)
Cl14 0.0905(19) 0.0679(17) 0.0293(12) 0.0201(14) -0.0115(11) 0.0121(11)
Cl15 0.094(2) 0.101(2) 0.0473(15) -0.0666(18) 0.0397(14) -0.0224(15)
Cl16 0.0573(13) 0.0499(14) 0.0253(11) 0.0045(10) 0.0106(9) -0.0003(9)
Cl17 0.0212(10) 0.0593(15) 0.0741(16) 0.0076(9) -0.0028(9) -0.0198(12)
Cl18 0.0496(12) 0.0264(11) 0.0529(13) 0.0098(9) 0.0125(10) 0.0048(10)
O1 0.040(3) 0.018(3) 0.019(3) 0.001(2) -0.003(2) 0.000(2)
O2 0.036(3) 0.026(3) 0.018(3) -0.006(2) -0.002(2) -0.001(2)
O3 0.034(3) 0.050(4) 0.040(3) 0.019(3) 0.013(2) 0.019(3)
O4 0.021(3) 0.030(3) 0.046(3) 0.005(2) 0.006(2) 0.005(2)
O5 0.024(3) 0.047(3) 0.021(3) 0.003(2) -0.002(2) 0.009(2)
O6 0.025(3) 0.068(4) 0.019(3) -0.015(3) -0.008(2) 0.008(3)
O7 0.057(4) 0.032(3) 0.029(3) 0.017(3) -0.012(3) -0.004(2)
O8 0.042(3) 0.030(3) 0.055(4) 0.016(2) -0.026(3) -0.021(3)
O9 0.036(3) 0.033(3) 0.020(3) -0.009(2) 0.000(2) -0.002(2)
O10 0.033(3) 0.068(4) 0.017(3) -0.028(3) -0.003(2) 0.001(3)
O11 0.021(3) 0.016(3) 0.040(3) 0.0012(19) 0.003(2) 0.000(2)
O12 0.023(3) 0.026(3) 0.046(3) 0.007(2) -0.015(2) -0.010(2)
O13 0.027(3) 0.023(3) 0.027(3) -0.004(2) 0.009(2) -0.002(2)
O14 0.018(2) 0.036(3) 0.019(2) -0.003(2) -0.0043(18) -0.005(2)
O15 0.016(2) 0.017(2) 0.012(2) 0.0030(17) -0.0062(16) 0.0006(18)
O16 0.023(3) 0.031(3) 0.023(3) 0.002(2) -0.007(2) 0.003(2)
C1 0.018(3) 0.024(4) 0.019(4) -0.001(3) -0.002(3) -0.005(3)
C2 0.038(4) 0.032(5) 0.024(4) 0.001(3) -0.004(3) -0.003(3)
C3 0.017(3) 0.031(4) 0.021(4) 0.006(3) -0.001(3) -0.003(3)
C4 0.026(4) 0.039(5) 0.027(4) 0.011(3) 0.004(3) 0.002(4)
C5 0.024(4) 0.024(4) 0.018(4) -0.003(3) -0.003(3) 0.001(3)
C6 0.028(4) 0.037(5) 0.021(4) -0.007(3) 0.001(3) 0.003(3)
C7 0.034(4) 0.024(4) 0.028(4) 0.001(3) 0.001(3) 0.000(3)
C8 0.051(5) 0.033(5) 0.027(4) 0.009(4) 0.000(4) 0.002(4)
C9 0.030(4) 0.016(4) 0.023(4) 0.014(3) -0.001(3) 0.003(3)
C10 0.043(5) 0.040(5) 0.024(4) -0.011(4) 0.006(3) -0.004(4)
C11 0.023(4) 0.022(4) 0.014(3) 0.002(3) -0.002(3) 0.002(3)
C12 0.026(4) 0.024(4) 0.031(4) -0.003(3) 0.001(3) -0.005(3)
C13 0.031(4) 0.026(4) 0.035(4) -0.005(3) 0.010(3) 0.001(3)
C14 0.121(10) 0.086(9) 0.082(8) -0.076(8) 0.070(7) -0.055(7)
C15 0.060(6) 0.060(7) 0.068(7) -0.027(5) 0.017(5) -0.033(6)
C16 0.040(5) 0.028(4) 0.031(4) 0.004(3) 0.005(3) -0.004(3)
C17 0.033(4) 0.042(5) 0.020(4) 0.004(3) -0.001(3) -0.014(3)
C18 0.035(4) 0.046(5) 0.025(4) -0.006(4) -0.004(3) -0.010(4)
C19 0.016(4) 0.063(6) 0.026(4) -0.009(3) -0.003(3) -0.001(4)
C20 0.017(4) 0.058(6) 0.029(4) -0.003(3) -0.004(3) -0.005(4)
C21 0.073(12) 0.092(15) 0.074(10) -0.025(11) -0.027(8) -0.023(9)
C22 0.057(15) 0.099(17) 0.066(9) -0.038(10) -0.008(10) -0.015(10)
C23 0.069(12) 0.091(14) 0.065(13) -0.019(10) 0.025(9) -0.026(11)
C24 0.054(12) 0.087(14) 0.075(13) -0.012(9) 0.016(8) -0.019(10)
C25 0.053(10) 0.13(3) 0.10(2) -0.012(12) 0.008(11) -0.037(18)
C26 0.062(9) 0.106(18) 0.074(11) 0.001(9) -0.006(8) -0.003(11)
C21' 0.073(12) 0.092(15) 0.074(10) -0.025(11) -0.027(8) -0.023(9)
C22' 0.057(15) 0.099(17) 0.066(9) -0.038(10) -0.008(10) -0.015(10)
C23' 0.069(12) 0.091(14) 0.065(13) -0.019(10) 0.025(9) -0.026(11)
C24' 0.054(12) 0.087(14) 0.075(13) -0.012(9) 0.016(8) -0.019(10)
C25' 0.053(10) 0.13(3) 0.10(2) -0.012(12) 0.008(11) -0.037(18)
C26' 0.062(9) 0.106(18) 0.074(11) 0.001(9) -0.006(8) -0.003(11)

loop_
_atom_type_symbol
_atom_type_description
_atom_type_scat_dispersion_real
_atom_type_scat_dispersion_imag
_atom_type_scat_source
C C 0.0033 0.0016 'International Tables Vol C Tables 4.2.6.8 and 6.1.1.4'
H H 0.0000 0.0000 'International Tables Vol C Tables 4.2.6.8 and 6.1.1.4'
O O 0.0106 0.0060 'International Tables Vol C Tables 4.2.6.8 and 6.1.1.4'
Cl Cl 0.1484 0.1585 'International Tables Vol C Tables 4.2.6.8 and 6.1.1.4'
Fe Fe 0.3463 0.8444 'International Tables Vol C Tables 4.2.6.8 and 6.1.1.4'
Cu Cu 0.3201 1.2651 'International Tables Vol C Tables 4.2.6.8 and 6.1.1.4'

loop_
_geom_angle_atom_site_label_1
_geom_angle_atom_site_label_2
_geom_angle_atom_site_label_3
_geom_angle
_geom_angle_publ_flag
O1 Cu1 O3 89.5(2) yes
O1 Cu1 O5 82.9(2) yes
O1 Cu1 O7 171.0(2) yes
O1 Cu1 O15 94.8(2) yes
O1 Cu1 O16 86.5(2) yes
O3 Cu1 O5 168.9(2) yes
O3 Cu1 O7 89.4(2) yes
O3 Cu1 O15 94.8(2) yes
O3 Cu1 O16 86.2(2) yes
O5 Cu1 O7 96.8(2) yes
O5 Cu1 O15 93.9(2) yes
O5 Cu1 O16 85.2(2) yes
O7 Cu1 O15 94.2(2) yes
O7 Cu1 O16 84.5(2) yes
O15 Cu1 O16 178.3(2) yes
O2 Fe2 O4 93.1(2) yes
O2 Fe2 O9 166.6(2) yes
O2 Fe2 O11 87.7(2) yes
O2 Fe2 O13 84.3(2) yes
O2 Fe2 O15 96.4(2) yes
O4 Fe2 O9 84.2(2) yes
O4 Fe2 O11 168.9(2) yes
O4 Fe2 O13 85.9(2) yes
O4 Fe2 O15 97.8(2) yes
O9 Fe2 O11 92.5(2) yes
O9 Fe2 O13 82.4(2) yes
O9 Fe2 O15 96.9(2) yes
O11 Fe2 O13 83.3(2) yes
O11 Fe2 O15 93.1(2) yes
O13 Fe2 O15 176.3(2) yes
O6 Fe3 O8 92.4(3) yes
O6 Fe3 O10 165.2(2) yes
O6 Fe3 O12 87.4(2) yes
O6 Fe3 O14 84.3(2) yes
O6 Fe3 O15 99.4(2) yes
O8 Fe3 O10 85.9(2) yes
O8 Fe3 O12 170.8(2) yes
O8 Fe3 O14 84.6(2) yes
O8 Fe3 O15 95.6(2) yes
O10 Fe3 O12 91.9(2) yes
O10 Fe3 O14 80.9(2) yes
O10 Fe3 O15 95.4(2) yes
O12 Fe3 O15 93.5(2) yes
O12 Fe3 O14 86.3(2) yes
O14 Fe3 O15 176.3(2) yes
C1 O1 Cu1 129.3(4) no
C1 O2 Fe2 131.8(4) no
C3 O3 Cu1 124.3(4) no
C3 O4 Fe2 129.7(5) no
C5 O5 Cu1 124.3(4) no
C5 O6 Fe3 136.5(4) no
C7 O7 Cu1 132.1(5) no
C7 O8 Fe3 130.1(5) no
C9 O9 Fe2 128.1(5) no
C9 O10 Fe3 131.7(4) no
C11 O11 Fe2 128.5(4) no
C11 O12 Fe3 129.2(4) no
C16 O13 C13 109.1(5) no
C16 O13 Fe2 126.0(4) no
C13 O13 Fe2 124.0(4) no
C20 O14 C17 110.4(5) no
C20 O14 Fe3 125.2(4) no
C17 O14 Fe3 124.0(4) no
Cu1 O15 Fe2 119.3(2) yes
Cu1 O15 Fe3 118.4(2) yes
Fe2 O15 Fe3 122.3(2) yes
Cu1 O16 HO16a 121(5) no
Cu1 O16 HO16b 119(5) no
HO16a O16 HO16b 103(7) no
O2 C1 O1 127.8(6) no
O2 C1 C2 116.6(6) no
O1 C1 C2 115.6(6) no
C1 C2 Cl1 113.5(5) no
C1 C2 Cl3 109.3(5) no
Cl1 C2 Cl3 109.5(4) no
C1 C2 Cl2 106.1(5) no
Cl1 C2 Cl2 109.3(4) no
Cl3 C2 Cl2 109.0(4) no
O3 C3 O4 129.4(6) no
O3 C3 C4 117.9(6) no
O4 C3 C4 112.7(6) no
C3 C4 Cl4 111.8(5) no
C3 C4 Cl6 113.0(5) no
Cl4 C4 Cl6 109.9(4) no
C3 C4 Cl5 105.3(5) no
Cl4 C4 Cl5 108.3(4) no
Cl6 C4 Cl5 108.2(4) no
O5 C5 O6 127.2(6) no
O5 C5 C6 119.6(6) no
O6 C5 C6 113.2(5) no
C5 C6 Cl7 112.5(5) no
C5 C6 Cl8 108.2(5) no
Cl7 C6 Cl8 109.2(4) no
C5 C6 Cl9 108.0(5) no
Cl7 C6 Cl9 109.5(4) no
Cl8 C6 Cl9 109.4(4) no
O8 C7 O7 128.1(7) no
O8 C7 C8 115.4(6) no
O7 C7 C8 116.5(6) no
C7 C8 Cl11 112.6(5) no
C7 C8 Cl12 111.1(5) no
Cl11 C8 Cl12 109.2(4) no
C7 C8 Cl10 107.0(5) no
Cl11 C8 Cl10 109.0(5) no
Cl12 C8 Cl10 107.8(4) no
O10 C9 O9 129.1(6) no
O10 C9 C10 113.9(6) no
O9 C9 C10 117.0(6) no
C9 C10 Cl13 109.4(5) no
C9 C10 Cl15 112.4(5) no
Cl13 C10 Cl15 109.6(4) no
C9 C10 Cl14 107.4(5) no
Cl13 C10 Cl14 109.0(4) no
Cl15 C10 Cl14 109.0(4) no
O12 C11 O11 129.7(6) no
O12 C11 C12 116.4(6) no
O11 C11 C12 113.8(6) no
C11 C12 Cl18 111.1(5) no
C11 C12 Cl17 111.8(5) no
Cl18 C12 Cl17 109.6(4) no
C11 C12 Cl16 105.4(5) no
Cl18 C12 Cl16 109.6(4) no
Cl17 C12 Cl16 109.3(4) no
C14 C13 O13 105.0(6) no
C14 C13 H13a 110.7 no
O13 C13 H13a 110.7 no
C14 C13 H13b 110.7 no
O13 C13 H13b 110.7 no
H13a C13 H13b 108.8 no
C13 C14 C15 106.9(8) no
C13 C14 H14a 110.3 no
C15 C14 H14a 110.3 no
C13 C14 H14b 110.3 no
C15 C14 H14b 110.3 no
H14a C14 H14b 108.6 no
C16 C15 C14 103.4(7) no
C16 C15 H15a 111.1 no
C14 C15 H15a 111.1 no
C16 C15 H15b 111.1 no
C14 C15 H15b 111.1 no
H15a C15 H15b 109.0 no
C15 C16 O13 105.3(6) no
C15 C16 H16a 110.7 no
O13 C16 H16a 110.7 no
C15 C16 H16b 110.7 no
O13 C16 H16b 110.7 no
H16a C16 H16b 108.8 no
O14 C17 C18 104.3(5) no
O14 C17 H17a 110.9 no
C18 C17 H17a 110.9 no
O14 C17 H17b 110.9 no
C18 C17 H17b 110.9 no
H17a C17 H17b 108.9 no
C17 C18 C19 103.6(6) no
C17 C18 H18a 111.0 no
C19 C18 H18a 111.0 no
C17 C18 H18b 111.0 no
C19 C18 H18b 111.0 no
H18a C18 H18b 109.0 no
C20 C19 C18 103.7(6) no
C20 C19 H19a 111.0 no
C18 C19 H19a 111.0 no
C20 C19 H19b 111.0 no
C18 C19 H19b 111.0 no
H19a C19 H19b 109.0 no
O14 C20 C19 105.7(5) no
O14 C20 H20a 110.6 no
C19 C20 H20a 110.6 no
O14 C20 H20b 110.6 no
C19 C20 H20b 110.6 no
H20a C20 H20b 108.7 no
C22 C21 H21a 109.5 no
C22 C21 H21b 109.5 no
H21a C21 H21b 109.5 no
C22 C21 H21c 109.5 no
H21a C21 H21c 109.5 no
H21b C21 H21c 109.5 no
C23 C22 C21 109.6(10) no
C23 C22 H22a 109.8 no
C21 C22 H22a 109.8 no
C23 C22 H22b 109.8 no
C21 C22 H22b 109.8 no
H22a C22 H22b 108.2 no
C24 C23 C22 111.8(9) no
C24 C23 H23a 109.3 no
C22 C23 H23a 109.3 no
C24 C23 H23b 109.3 no
C22 C23 H23b 109.3 no
H23a C23 H23b 107.9 no
C23 C24 C25 111.7(9) no
C23 C24 H24a 109.3 no
C25 C24 H24a 109.3 no
C23 C24 H24b 109.3 no
C25 C24 H24b 109.3 no
H24a C24 H24b 107.9 no
C24 C25 C26 111.0(10) no
C24 C25 H25a 109.4 no
C26 C25 H25a 109.4 no
C24 C25 H25b 109.4 no
C26 C25 H25b 109.4 no
H25a C25 H25b 108.0 no
C25 C26 H26a 109.5 no
C25 C26 H26b 109.5 no
H26a C26 H26b 109.5 no
C25 C26 H26c 109.5 no
H26a C26 H26c 109.5 no
H26b C26 H26c 109.5 no
C22' C21' H21d 109.5 no
C22' C21' H21e 109.5 no
H21d C21' H21e 109.5 no
C22' C21' H21f 109.5 no
H21d C21' H21f 109.5 no
H21e C21' H21f 109.5 no
C23' C22' C21' 113.0(10) no
C23' C22' H22c 109.0 no
C21' C22' H22c 109.0 no
C23' C22' H22d 109.0 no
C21' C22' H22d 109.0 no
H22c C22' H22d 107.8 no
C22' C23' C24' 113.8(9) no
C22' C23' H23c 108.8 no
C24' C23' H23c 108.8 no
C22' C23' H23d 108.8 no
C24' C23' H23d 108.8 no
H23c C23' H23d 107.7 no
C23' C24' C25' 111.4(9) no
C23' C24' H24c 109.3 no
C25' C24' H24c 109.3 no
C23' C24' H24d 109.3 no
C25' C24' H24d 109.3 no
H24c C24' H24d 108.0 no
C24' C25' C26' 109.9(10) no
C24' C25' H25c 109.7 no
C26' C25' H25c 109.7 no
C24' C25' H25d 109.7 no
C26' C25' H25d 109.7 no
H25c C25' H25d 108.2 no
C25' C26' H26d 109.5 no
C25' C26' H26e 109.5 no
H26d C26' H26e 109.5 no
C25' C26' H26f 109.5 no
H26d C26' H26f 109.5 no
H26e C26' H26f 109.5 no

loop_
_geom_bond_atom_site_label_1
_geom_bond_atom_site_label_2
_geom_bond_distance
_geom_bond_publ_flag
Cu1 O1 2.046(5) yes
Cu1 O3 2.274(5) yes
Cu1 O5 2.348(5) yes
Cu1 O15 1.956(4) yes
Cu1 O16 1.994(5) yes
Cu1 O7 2.018(5) yes
Fe2 O4 2.009(5) yes
Fe2 O2 2.053(4) yes
Fe2 O9 2.080(5) yes
Fe2 O11 2.079(4) yes
Fe2 O13 2.120(5) yes
Fe2 O15 1.896(4) yes
Fe3 O15 1.899(4) yes
Fe3 O6 1.999(5) yes
Fe3 O8 2.034(5) yes
Fe3 O10 2.049(5) yes
Fe3 O12 2.069(5) yes
Fe3 O14 2.112(4) yes
Cl1 C2 1.761(8) no
Cl2 C2 1.801(8) no
Cl3 C2 1.786(7) no
Cl4 C4 1.765(7) no
Cl5 C4 1.781(8) no
Cl6 C4 1.768(8) no
Cl7 C6 1.776(7) no
Cl8 C6 1.786(7) no
Cl9 C6 1.789(8) no
Cl10 C8 1.787(8) no
Cl11 C8 1.760(8) no
Cl12 C8 1.772(8) no
Cl13 C10 1.770(8) no
Cl14 C10 1.794(8) no
Cl15 C10 1.777(8) no
Cl16 C12 1.789(7) no
Cl17 C12 1.777(7) no
Cl18 C12 1.774(7) no
O1 C1 1.266(8) no
O2 C1 1.262(8) no
O3 C3 1.219(8) no
O4 C3 1.269(8) no
O5 C5 1.241(7) no
O6 C5 1.268(8) no
O7 C7 1.249(8) no
O8 C7 1.249(8) no
O9 C9 1.248(8) no
O10 C9 1.241(8) no
O11 C11 1.256(8) no
O12 C11 1.239(8) no
O13 C16 1.477(8) no
O13 C13 1.482(8) no
O14 C20 1.460(8) no
O14 C17 1.479(8) no
C1 C2 1.567(9) no
C3 C4 1.573(9) no
C5 C6 1.571(9) no
C7 C8 1.566(10) no
C9 C10 1.576(10) no
C11 C12 1.585(9) no
C13 C14 1.483(11) no
C14 C15 1.510(12) no
C15 C16 1.485(11) no
C17 C18 1.515(10) no
C18 C19 1.531(10) no
C19 C20 1.516(9) no
C21 C22 1.551(10) no
C22 C23 1.541(9) no
C23 C24 1.524(10) no
C24 C25 1.534(9) no
C25 C26 1.535(10) no
C21' C22' 1.532(10) no
C22' C23' 1.517(9) no
C23' C24' 1.522(9) no
C24' C25' 1.540(10) no
C25' C26' 1.543(10) no
O16 HO16a 0.850(10) no
O16 HO16b 0.850(10) no
C13 H13a 0.9900 no
C13 H13b 0.9900 no
C14 H14a 0.9900 no
C14 H14b 0.9900 no
C15 H15a 0.9900 no
C15 H15b 0.9900 no
C16 H16a 0.9900 no
C16 H16b 0.9900 no
C17 H17a 0.9900 no
C17 H17b 0.9900 no
C18 H18a 0.9900 no
C18 H18b 0.9900 no
C19 H19a 0.9900 no
C19 H19b 0.9900 no
C20 H20a 0.9900 no
C20 H20b 0.9900 no
C21 H21a 0.9800 no
C21 H21b 0.9800 no
C21 H21c 0.9800 no
C22 H22a 0.9900 no
C22 H22b 0.9900 no
C23 H23a 0.9900 no
C23 H23b 0.9900 no
C24 H24a 0.9900 no
C24 H24b 0.9900 no
C25 H25a 0.9900 no
C25 H25b 0.9900 no
C26 H26a 0.9800 no
C26 H26b 0.9800 no
C26 H26c 0.9800 no
C21' H21d 0.9800 no
C21' H21e 0.9800 no
C21' H21f 0.9800 no
C22' H22c 0.9900 no
C22' H22d 0.9900 no
C23' H23c 0.9900 no
C23' H23d 0.9900 no
C24' H24c 0.9900 no
C24' H24d 0.9900 no
C25' H25c 0.9900 no
C25' H25d 0.9900 no
C26' H26d 0.9800 no
C26' H26e 0.9800 no
C26' H26f 0.9800 no

loop_
_geom_hbond_atom_site_label_D
_geom_hbond_atom_site_label_H
_geom_hbond_atom_site_label_A
_geom_hbond_site_symmetry_A
_geom_hbond_distance_DH
_geom_hbond_distance_HA
_geom_hbond_distance_DA
_geom_hbond_angle_DHA
_geom_hbond_publ_flag
O16 HO16a O1 3_666 0.848(10) 2.22(4) 2.967(7) 147(7) yes
O16 HO16b O5 3_666 0.849(10) 2.09(4) 2.872(6) 152(7) yes

loop_
_geom_torsion_atom_site_label_1
_geom_torsion_atom_site_label_2
_geom_torsion_atom_site_label_3
_geom_torsion_atom_site_label_4
_geom_torsion
_geom_torsion_publ_flag
O15 Cu1 O1 C1 32.2(6) no
O16 Cu1 O1 C1 -148.8(5) no
O3 Cu1 O1 C1 -62.6(5) no
O5 Cu1 O1 C1 125.6(6) no
O15 Fe2 O2 C1 -11.3(6) no
O4 Fe2 O2 C1 86.9(6) no
O9 Fe2 O2 C1 164.6(8) no
O11 Fe2 O2 C1 -104.2(6) no
O13 Fe2 O2 C1 172.4(6) no
O15 Cu1 O3 C3 3.6(6) no
O16 Cu1 O3 C3 -175.1(6) no
O7 Cu1 O3 C3 -90.6(6) no
O1 Cu1 O3 C3 98.4(6) no
O5 Cu1 O3 C3 145.5(9) no
O15 Fe2 O4 C3 26.4(6) no
O2 Fe2 O4 C3 -70.5(6) no
O9 Fe2 O4 C3 122.7(6) no
O11 Fe2 O4 C3 -164.4(9) no
O13 Fe2 O4 C3 -154.6(6) no
O15 Cu1 O5 C5 -28.6(6) no
O16 Cu1 O5 C5 149.9(6) no
O7 Cu1 O5 C5 66.1(6) no
O1 Cu1 O5 C5 -123.0(6) no
O3 Cu1 O5 C5 -170.6(9) no
O15 Fe3 O6 C5 10.3(8) no
O8 Fe3 O6 C5 -85.7(7) no
O10 Fe3 O6 C5 -168.9(8) no
O12 Fe3 O6 C5 103.5(7) no
O14 Fe3 O6 C5 -170.0(8) no
O15 Cu1 O7 C7 20.7(7) no
O16 Cu1 O7 C7 -158.3(7) no
O3 Cu1 O7 C7 115.4(7) no
O5 Cu1 O7 C7 -73.8(7) no
O15 Fe3 O8 C7 -21.8(7) no
O6 Fe3 O8 C7 77.9(7) no
O10 Fe3 O8 C7 -116.9(7) no
O14 Fe3 O8 C7 161.9(7) no
O15 Fe2 O9 C9 -11.7(6) no
O4 Fe2 O9 C9 -108.8(6) no
O2 Fe2 O9 C9 172.4(7) no
O11 Fe2 O9 C9 81.8(6) no
O13 Fe2 O9 C9 164.6(6) no
O15 Fe3 O10 C9 14.6(7) no
O6 Fe3 O10 C9 -166.2(8) no
O8 Fe3 O10 C9 109.8(7) no
O12 Fe3 O10 C9 -79.2(7) no
O14 Fe3 O10 C9 -165.1(7) no
O15 Fe2 O11 C11 16.1(6) no
O4 Fe2 O11 C11 -153.2(9) no
O2 Fe2 O11 C11 112.4(6) no
O9 Fe2 O11 C11 -81.0(6) no
O13 Fe2 O11 C11 -163.0(6) no
O15 Fe3 O12 C11 -11.7(6) no
O6 Fe3 O12 C11 -110.9(6) no
O10 Fe3 O12 C11 83.9(6) no
O14 Fe3 O12 C11 164.6(6) no
O4 Fe2 O13 C16 135.0(5) no
O2 Fe2 O13 C16 41.5(5) no
O9 Fe2 O13 C16 -140.3(5) no
O11 Fe2 O13 C16 -46.8(5) no
O4 Fe2 O13 C13 -33.0(5) no
O2 Fe2 O13 C13 -126.5(5) no
O9 Fe2 O13 C13 51.7(5) no
O11 Fe2 O13 C13 145.1(5) no
O6 Fe3 O14 C20 -28.5(6) no
O8 Fe3 O14 C20 -121.5(6) no
O10 Fe3 O14 C20 151.8(6) no
O12 Fe3 O14 C20 59.3(6) no
O6 Fe3 O14 C17 144.2(5) no
O8 Fe3 O14 C17 51.2(5) no
O10 Fe3 O14 C17 -35.5(5) no
O12 Fe3 O14 C17 -128.0(5) no
O4 Fe2 O15 Fe3 127.0(3) no
O2 Fe2 O15 Fe3 -139.0(3) no
O9 Fe2 O15 Fe3 42.0(3) no
O11 Fe2 O15 Fe3 -51.0(3) no
O4 Fe2 O15 Cu1 -51.0(3) no
O2 Fe2 O15 Cu1 43.1(3) no
O9 Fe2 O15 Cu1 -136.0(2) no
O11 Fe2 O15 Cu1 131.1(2) no
O6 Fe3 O15 Fe2 137.6(3) no
O8 Fe3 O15 Fe2 -129.0(3) no
O10 Fe3 O15 Fe2 -42.6(3) no
O12 Fe3 O15 Fe2 49.6(3) no
O6 Fe3 O15 Cu1 -44.4(3) no
O8 Fe3 O15 Cu1 49.0(3) no
O10 Fe3 O15 Cu1 135.4(3) no
O12 Fe3 O15 Cu1 -132.4(2) no
O7 Cu1 O15 Fe2 129.5(3) no
O1 Cu1 O15 Fe2 -50.2(3) no
O3 Cu1 O15 Fe2 39.8(3) no
O5 Cu1 O15 Fe2 -133.4(2) no
O7 Cu1 O15 Fe3 -48.5(3) no
O1 Cu1 O15 Fe3 131.8(2) no
O3 Cu1 O15 Fe3 -138.3(2) no
O5 Cu1 O15 Fe3 48.6(2) no
Fe2 O2 C1 O1 -7.8(10) no
Fe2 O2 C1 C2 171.5(4) no
Cu1 O1 C1 O2 -5.7(10) no
Cu1 O1 C1 C2 175.0(4) no
O2 C1 C2 Cl1 10.5(8) no
O1 C1 C2 Cl1 -170.2(5) no
O2 C1 C2 Cl3 133.0(5) no
O1 C1 C2 Cl3 -47.6(7) no
O2 C1 C2 Cl2 -109.6(6) no
O1 C1 C2 Cl2 69.8(6) no
Cu1 O3 C3 O4 -33.9(11) no
Cu1 O3 C3 C4 143.2(5) no
Fe2 O4 C3 O3 17.2(11) no
Fe2 O4 C3 C4 -160.0(5) no
O3 C3 C4 Cl4 23.7(9) no
O4 C3 C4 Cl4 -158.8(5) no
O3 C3 C4 Cl6 148.3(6) no
O4 C3 C4 Cl6 -34.1(7) no
O3 C3 C4 Cl5 -93.7(7) no
O4 C3 C4 Cl5 83.8(6) no
Cu1 O5 C5 O6 0.7(10) no
Cu1 O5 C5 C6 -177.7(4) no
Fe3 O6 C5 O5 11.2(12) no
Fe3 O6 C5 C6 -170.3(5) no
O5 C5 C6 Cl7 -2.9(9) no
O6 C5 C6 Cl7 178.5(5) no
O5 C5 C6 Cl8 117.9(6) no
O6 C5 C6 Cl8 -60.8(7) no
O5 C5 C6 Cl9 -123.8(6) no
O6 C5 C6 Cl9 57.5(7) no
Fe3 O8 C7 O7 -4.9(13) no
Fe3 O8 C7 C8 176.4(5) no
Cu1 O7 C7 O8 5.2(13) no
Cu1 O7 C7 C8 -176.1(5) no
O8 C7 C8 Cl11 -21.2(9) no
O7 C7 C8 Cl11 159.9(6) no
O8 C7 C8 Cl12 -144.0(6) no
O7 C7 C8 Cl12 37.2(9) no
O8 C7 C8 Cl10 98.6(7) no
O7 C7 C8 Cl10 -80.3(8) no
Fe3 O10 C9 O9 14.1(11) no
Fe3 O10 C9 C10 -164.9(5) no
Fe2 O9 C9 O10 -15.6(11) no
Fe2 O9 C9 C10 163.3(5) no
O10 C9 C10 Cl13 53.6(7) no
O9 C9 C10 Cl13 -125.5(6) no
O10 C9 C10 Cl15 175.6(5) no
O9 C9 C10 Cl15 -3.5(8) no
O10 C9 C10 Cl14 -64.5(7) no
O9 C9 C10 Cl14 116.3(6) no
Fe3 O12 C11 O11 -21.5(11) no
Fe3 O12 C11 C12 154.6(5) no
Fe2 O11 C11 O12 18.7(10) no
Fe2 O11 C11 C12 -157.5(4) no
O12 C11 C12 Cl18 140.3(5) no
O11 C11 C12 Cl18 -43.0(7) no
O12 C11 C12 Cl17 17.5(8) no
O11 C11 C12 Cl17 -165.8(5) no
O12 C11 C12 Cl16 -101.1(6) no
O11 C11 C12 Cl16 75.6(6) no
C16 O13 C13 C14 -0.3(9) no
Fe2 O13 C13 C14 169.4(7) no
O13 C13 C14 C15 -19.1(12) no
C13 C14 C15 C16 31.1(13) no
C14 C15 C16 O13 -30.6(11) no
C13 O13 C16 C15 19.8(8) no
Fe2 O13 C16 C15 -149.7(6) no
C20 O14 C17 C18 15.8(8) no
Fe3 O14 C17 C18 -157.8(5) no
O14 C17 C18 C19 -31.2(8) no
C17 C18 C19 C20 35.1(8) no
C17 O14 C20 C19 6.4(8) no
Fe3 O14 C20 C19 179.9(5) no
C18 C19 C20 O14 -25.7(8) no
C21 C22 C23 C24 178(3) no
C22 C23 C24 C25 -170.6(19) no
C23 C24 C25 C26 -72(3) no
C21' C22' C23' C24' 62(3) no
C22' C23' C24' C25' 172(2) no
C23' C24' C25' C26' 176(3) no
